data_1550494
loop_
_publ_author_name
'Weil, Matthias'

_publ_section_title
;
 The crystal structure of BaH6As4O14 redetermined, revealing the
 localization of the hydrogen atoms
;
_journal_coeditor_code BT4081
_journal_issue 1
_journal_name_full IUCrData
_journal_paper_doi 10.1107/S2414314619000750
_journal_volume 4
_journal_year 2019
_chemical_formula_iupac 'Ba H6 As4 O14'
_chemical_formula_moiety 'As4 H6 Ba O14'
_chemical_formula_sum 'As4 Ba H6 O14'
_chemical_formula_weight 667.07
_chemical_name_systematic
;
Barium hexahydrogen <i>cyclo</i>-tetradecaoxidotetraarsenate(V)
;
_space_group_IT_number 53
_symmetry_cell_setting orthorhombic
_symmetry_space_group_name_Hall '-P 2ab 2'
_symmetry_space_group_name_H-M 'P m a n'
_atom_sites_solution_hydrogens difmap
_audit_creation_method SHELXL-2017/1
_cell_angle_alpha 90
_cell_angle_beta 90
_cell_angle_gamma 90
_cell_formula_units_Z 2
_cell_length_a 8.4638(5)
_cell_length_b 11.1799(7)
_cell_length_c 5.8353(4)
_cell_measurement_reflns_used 8994
_cell_measurement_temperature 100(2)
_cell_measurement_theta_max 44.987
_cell_measurement_theta_min 3.018
_cell_volume 552.16(6)
_computing_cell_refinement
;
SAINT (Bruker, 2014)
;
_computing_data_collection
;
APEX2 (Bruker, 2014)
;
_computing_data_reduction
;
SAINT (Bruker, 2014)
;
_computing_molecular_graphics
;
ATOMS (Dowty, 2006)
;
_computing_publication_material
;
publCIF (Westrip, 2010)
;
_computing_structure_refinement
;
SHELXL2017 (Sheldrick, 2015)
;
_computing_structure_solution 'coordinates taken from previous refinement'
_diffrn_ambient_temperature 100(2)
_diffrn_measured_fraction_theta_full 1.000
_diffrn_measured_fraction_theta_max 0.997
_diffrn_measurement_device_type 'Bruker APEXII CCD'
_diffrn_measurement_method '\w- and \f-scans'
_diffrn_radiation_monochromator graphite
_diffrn_radiation_source 'fine-focus sealed tube'
_diffrn_radiation_type MoK\a
_diffrn_radiation_wavelength 0.71073
_diffrn_reflns_av_R_equivalents 0.0295
_diffrn_reflns_av_unetI/netI 0.0184
_diffrn_reflns_limit_h_max 15
_diffrn_reflns_limit_h_min -16
_diffrn_reflns_limit_k_max 21
_diffrn_reflns_limit_k_min -22
_diffrn_reflns_limit_l_max 11
_diffrn_reflns_limit_l_min -5
_diffrn_reflns_number 18011
_diffrn_reflns_theta_full 25.242
_diffrn_reflns_theta_max 45.014
_diffrn_reflns_theta_min 3.019
_exptl_absorpt_coefficient_mu 15.571
_exptl_absorpt_correction_T_max 0.7489
_exptl_absorpt_correction_T_min 0.5506
_exptl_absorpt_correction_type multi-scan
_exptl_absorpt_process_details
;
(<i>SADABS</i>; Bruker, 2014)
;
_exptl_crystal_colour colourless
_exptl_crystal_density_diffrn 4.012
_exptl_crystal_description fragment
_exptl_crystal_F_000 612
_exptl_crystal_size_max 0.12
_exptl_crystal_size_mid 0.10
_exptl_crystal_size_min 0.09
_refine_diff_density_max 1.112
_refine_diff_density_min -0.980
_refine_ls_extinction_coef 0.0072(3)
_refine_ls_extinction_expression Fc^*^=kFc[1+0.001xFc^2^\l^3^/sin(2\q)]^-1/4^
_refine_ls_extinction_method
;
SHELXL2017 (Sheldrick, 2015)
;
_refine_ls_goodness_of_fit_ref 1.051
_refine_ls_hydrogen_treatment mixed
_refine_ls_matrix_type full
_refine_ls_number_parameters 60
_refine_ls_number_reflns 2384
_refine_ls_number_restraints 2
_refine_ls_restrained_S_all 1.051
_refine_ls_R_factor_all 0.0190
_refine_ls_R_factor_gt 0.0149
_refine_ls_shift/su_max 0.001
_refine_ls_shift/su_mean 0.000
_refine_ls_structure_factor_coef Fsqd
_refine_ls_weighting_details 'w=1/[\s^2^(Fo^2^)+(0.0132P)^2^+0.1747P] where P=(Fo^2^+2Fc^2^)/3'
_refine_ls_weighting_scheme calc
_refine_ls_wR_factor_gt 0.0314
_refine_ls_wR_factor_ref 0.0323
_reflns_number_gt 2146
_reflns_number_total 2384
_reflns_threshold_expression 'I > 2\s(I)'
_cod_data_source_file bt4081sup1.cif
_cod_data_source_block I
_cod_original_formula_sum 'As4 H6 Ba O14'
_cod_database_code 1550494
_shelx_space_group_comment
;
The symmetry employed for this shelxl refinement is uniquely defined
by the following loop, which should always be used as a source of
symmetry information in preference to the above space-group names.
They are only intended as comments.
;

loop_
_space_group_symop_operation_xyz
'x, y, z'
'-x+1/2, -y+1/2, z'
'-x+1/2, y+1/2, -z'
'x, -y, -z'
'-x, -y, -z'
'x-1/2, y-1/2, -z'
'x-1/2, -y-1/2, z'
'-x, y, z'

loop_
_atom_site_type_symbol
_atom_site_label
_atom_site_fract_x
_atom_site_fract_y
_atom_site_fract_z
_atom_site_U_iso_or_equiv
_atom_site_adp_type
_atom_site_calc_flag
_atom_site_occupancy
Ba Ba 0.500000 0.000000 0.000000 0.00498(2) Uani d 1
As As1 0.16637(2) 0.000000 0.500000 0.00269(2) Uani d 1
As As2 0.000000 0.19072(2) 0.78506(2) 0.00290(2) Uani d 1
O OL12 0.16513(7) 0.10385(6) 0.75348(10) 0.00498(9) Uani d 1
O OE21 0.000000 0.31803(8) 0.64215(16) 0.00545(13) Uani d 1
O OE22 0.000000 0.24048(8) 0.06056(16) 0.00613(13) Uani d 1
O OL11 0.000000 0.08529(8) 0.38202(15) 0.00430(12) Uani d 1
O OE1 0.30358(7) 0.08639(6) 0.34427(11) 0.00573(9) Uani d 1
H H1 0.000000 0.1876(17) 0.165(3) 0.028(8) Uiso d 1
H H2 0.352(2) 0.1338(14) 0.434(3) 0.032(5) Uiso d 1

loop_
_atom_site_aniso_label
_atom_site_aniso_U_11
_atom_site_aniso_U_22
_atom_site_aniso_U_33
_atom_site_aniso_U_12
_atom_site_aniso_U_13
_atom_site_aniso_U_23
Ba 0.00751(4) 0.00420(4) 0.00322(4) 0.000 0.000 -0.00032(3)
As1 0.00190(4) 0.00349(4) 0.00268(4) 0.000 0.000 -0.00003(3)
As2 0.00286(4) 0.00294(4) 0.00290(4) 0.000 0.000 0.00008(3)
OL12 0.0041(2) 0.0061(2) 0.0047(2) 0.00150(17) -0.00042(15) -0.00182(16)
OE21 0.0057(3) 0.0045(3) 0.0061(3) 0.000 0.000 0.0022(3)
OE22 0.0093(4) 0.0054(3) 0.0038(3) 0.000 0.000 -0.0007(3)
OL11 0.0028(3) 0.0051(3) 0.0050(3) 0.000 0.000 0.0014(2)
OE1 0.0046(2) 0.0072(2) 0.0054(2) -0.00268(17) 0.00091(17) -0.00025(18)

loop_
_atom_type_symbol
_atom_type_description
_atom_type_scat_dispersion_real
_atom_type_scat_dispersion_imag
_atom_type_scat_source
O O 0.0106 0.0060 'International Tables Vol C Tables 4.2.6.8 and 6.1.1.4'
H H 0.0000 0.0000 'International Tables Vol C Tables 4.2.6.8 and 6.1.1.4'
As As 0.0499 2.0058 'International Tables Vol C Tables 4.2.6.8 and 6.1.1.4'
Ba Ba -0.3244 2.2819 'International Tables Vol C Tables 4.2.6.8 and 6.1.1.4'

loop_
_geom_angle_atom_site_label_1
_geom_angle_atom_site_label_2
_geom_angle_atom_site_label_3
_geom_angle_site_symmetry_1
_geom_angle_site_symmetry_3
_geom_angle
OE1 Ba OE1 . 8_655 73.43(3)
OE1 Ba OE1 . 4 106.57(3)
OE1 Ba OE1 8_655 4 180.000(18)
OE1 Ba OE1 . 5_655 180.0
OE1 Ba OE1 8_655 5_655 106.57(3)
OE1 Ba OE1 4 5_655 73.43(3)
OE1 Ba OE21 . 2_554 105.967(19)
OE1 Ba OE21 8_655 2_554 105.967(19)
OE1 Ba OE21 4 2_554 74.033(19)
OE1 Ba OE21 5_655 2_554 74.033(19)
OE1 Ba OE21 . 6_656 74.033(19)
OE1 Ba OE21 8_655 6_656 74.033(19)
OE1 Ba OE21 4 6_656 105.967(19)
OE1 Ba OE21 5_655 6_656 105.967(19)
OE21 Ba OE21 2_554 6_656 180.00(3)
OE1 Ba OE22 . 2 64.396(19)
OE1 Ba OE22 8_655 2 64.396(19)
OE1 Ba OE22 4 2 115.604(19)
OE1 Ba OE22 5_655 2 115.604(19)
OE21 Ba OE22 2_554 2 52.69(3)
OE21 Ba OE22 6_656 2 127.31(3)
OE1 Ba OE22 . 6_655 115.604(19)
OE1 Ba OE22 8_655 6_655 115.604(19)
OE1 Ba OE22 4 6_655 64.396(19)
OE1 Ba OE22 5_655 6_655 64.396(19)
OE21 Ba OE22 2_554 6_655 127.31(3)
OE21 Ba OE22 6_656 6_655 52.69(3)
OE22 Ba OE22 2 6_655 180.0
OE1 As1 OE1 4_556 . 97.58(4)
OE1 As1 OL11 4_556 . 169.69(3)
OE1 As1 OL11 . . 91.57(3)
OE1 As1 OL11 4_556 5_556 91.57(3)
OE1 As1 OL11 . 5_556 169.69(3)
OL11 As1 OL11 . 5_556 79.74(4)
OE1 As1 OL12 4_556 . 86.36(3)
OE1 As1 OL12 . . 94.06(3)
OL11 As1 OL12 . . 88.28(3)
OL11 As1 OL12 5_556 . 91.23(3)
OE1 As1 OL12 4_556 4_556 94.06(3)
OE1 As1 OL12 . 4_556 86.36(3)
OL11 As1 OL12 . 4_556 91.23(3)
OL11 As1 OL12 5_556 4_556 88.28(3)
OL12 As1 OL12 . 4_556 179.36(4)
OE21 As2 OE22 . 1_556 101.28(5)
OE21 As2 OL12 . . 115.79(3)
OE22 As2 OL12 1_556 . 106.69(3)
OE21 As2 OL12 . 8 115.79(3)
OE22 As2 OL12 1_556 8 106.69(3)
OL12 As2 OL12 . 8 109.46(4)
As2 OL12 As1 . . 116.07(3)
As2 OE21 Ba . 2_556 103.89(4)
As2 OE22 Ba 1_554 2 102.14(4)
As2 OE22 H1 1_554 . 116.8(17)
Ba OE22 H1 2 . 141.1(17)
As1 OL11 As1 5_556 . 100.26(4)
As1 OE1 Ba . . 125.17(3)
As1 OE1 H2 . . 110.1(14)
Ba OE1 H2 . . 111.8(14)

loop_
_geom_bond_atom_site_label_1
_geom_bond_atom_site_label_2
_geom_bond_site_symmetry_2
_geom_bond_distance
Ba OE1 . 2.7807(6)
Ba OE1 8_655 2.7808(6)
Ba OE1 4 2.7808(6)
Ba OE1 5_655 2.7808(6)
Ba OE21 2_554 2.9153(9)
Ba OE21 6_656 2.9153(9)
Ba OE22 2 2.9229(9)
Ba OE22 6_655 2.9229(9)
Ba As2 2_554 3.6782(2)
Ba As2 6_656 3.6782(2)
As1 OE1 4_556 1.7628(6)
As1 OE1 . 1.7628(6)
As1 OL11 . 1.8346(6)
As1 OL11 5_556 1.8346(6)
As1 OL12 . 1.8804(6)
As1 OL12 4_556 1.8804(6)
As2 OE21 . 1.6497(9)
As2 OE22 1_556 1.7012(9)
As2 OL12 . 1.7119(6)
As2 OL12 8 1.7119(6)
OE22 H1 . 0.8501(10)
OE1 H2 . 0.8498(10)

loop_
_geom_hbond_atom_site_label_D
_geom_hbond_atom_site_label_H
_geom_hbond_atom_site_label_A
_geom_hbond_site_symmetry_A
_geom_hbond_distance_DH
_geom_hbond_distance_HA
_geom_hbond_distance_DA
_geom_hbond_angle_DHA
_geom_hbond_publ_flag
OE22 H1 OL11 . 0.8501(10) 1.7054(18) 2.5552(13) 178(3) yes
OE1 H2 OE21 2 0.8498(10) 1.826(8) 2.6319(10) 158(2) yes

_cod_database_fobs_code 1550494
